data_2232607
loop_
_publ_author_name
'Rodrigues, Vinola Z.'
'Gowda, B. Thimme'
'Siv\'y, J\'ulius'
'Vr\'abel, Viktor'
'Ko\<z\'i\<sek, Jozef'

_publ_section_title
;
 <i>N</i>-(2,3-Dimethylphenyl)-2-methylbenzamide
;
_journal_coeditor_code BT5725
_journal_issue 12
_journal_name_full 'Acta Crystallographica Section E'
_journal_page_first o3496
_journal_paper_doi 10.1107/S1600536811050732
_journal_volume 67
_journal_year 2011
_chemical_formula_iupac 'C16 H17 N O'
_chemical_formula_moiety 'C16 H17 N O'
_chemical_formula_sum 'C16 H17 N O'
_chemical_formula_weight 239.31
_chemical_name_systematic
;
<i>N</i>-(2,3-Dimethylphenyl)-2-methylbenzamide
;
_space_group_IT_number 7
_symmetry_cell_setting monoclinic
_symmetry_space_group_name_Hall 'P -2yc'
_symmetry_space_group_name_H-M 'P 1 c 1'
_atom_sites_solution_hydrogens geom
_atom_sites_solution_primary direct
_atom_sites_solution_secondary difmap
_audit_creation_method SHELXL97
_cell_angle_alpha 90.0
_cell_angle_beta 94.229(5)
_cell_angle_gamma 90.0
_cell_formula_units_Z 2
_cell_length_a 5.8092(4)
_cell_length_b 4.9253(2)
_cell_length_c 23.1887(12)
_cell_measurement_reflns_used 6163
_cell_measurement_temperature 295(2)
_cell_measurement_theta_max 25.02
_cell_measurement_theta_min 3.52
_cell_volume 661.67(6)
_computing_cell_refinement 'CrysAlis CCD (Oxford Diffraction, 2009)'
_computing_data_collection 'CrysAlis CCD (Oxford Diffraction, 2009)'
_computing_data_reduction 'CrysAlis RED (Oxford Diffraction, 2009)'
_computing_molecular_graphics 'DIAMOND (Brandenburg, 2002) and ORTEP-3 (Farrugia, 1997)'
_computing_publication_material 'SHELXL97 (Sheldrick, 2008), PLATON (Spek, 2009) and WinGX (Farrugia, 1999)'
_computing_structure_refinement 'SHELXL97 (Sheldrick, 2008)'
_computing_structure_solution 'SHELXS97 (Sheldrick, 2008)'
_diffrn_ambient_temperature 295(2)
_diffrn_detector_area_resol_mean 0
_diffrn_measured_fraction_theta_full 0.999
_diffrn_measured_fraction_theta_max 0.999
_diffrn_measurement_device_type 'Oxford Diffractio Xcalibur System'
_diffrn_measurement_method '\j scans, and \w scans with \k offsets'
_diffrn_radiation_monochromator graphite
_diffrn_radiation_source 'fine-focus sealed tube'
_diffrn_radiation_type MoK\a
_diffrn_radiation_wavelength 0.71073
_diffrn_reflns_av_R_equivalents 0.0434
_diffrn_reflns_av_sigmaI/netI 0.0188
_diffrn_reflns_limit_h_max 6
_diffrn_reflns_limit_h_min -6
_diffrn_reflns_limit_k_max 5
_diffrn_reflns_limit_k_min -5
_diffrn_reflns_limit_l_max 27
_diffrn_reflns_limit_l_min -27
_diffrn_reflns_number 9487
_diffrn_reflns_theta_full 25.02
_diffrn_reflns_theta_max 25.02
_diffrn_reflns_theta_min 3.52
_exptl_absorpt_coefficient_mu 0.075
_exptl_absorpt_correction_T_max 0.993
_exptl_absorpt_correction_T_min 0.962
_exptl_absorpt_correction_type multi-scan
_exptl_absorpt_process_details
;
(CrysAlis RED; Oxford Diffraction, 2009)
;
_exptl_crystal_colour colourless
_exptl_crystal_density_diffrn 1.201
_exptl_crystal_density_method 'not measured'
_exptl_crystal_description plate
_exptl_crystal_F_000 256
_exptl_crystal_size_max 0.50
_exptl_crystal_size_mid 0.30
_exptl_crystal_size_min 0.10
_refine_diff_density_max 0.287
_refine_diff_density_min -0.234
_refine_ls_extinction_method none
_refine_ls_goodness_of_fit_ref 1.098
_refine_ls_hydrogen_treatment mixed
_refine_ls_matrix_type full
_refine_ls_number_parameters 170
_refine_ls_number_reflns 1162
_refine_ls_number_restraints 3
_refine_ls_restrained_S_all 1.098
_refine_ls_R_factor_all 0.0735
_refine_ls_R_factor_gt 0.0675
_refine_ls_shift/su_max 0.000
_refine_ls_shift/su_mean 0.000
_refine_ls_structure_factor_coef Fsqd
_refine_ls_weighting_details 'calc w=1/[\s^2^(Fo^2^)+(0.1220P)^2^+0.4300P] where P=(Fo^2^+2Fc^2^)/3'
_refine_ls_weighting_scheme calc
_refine_ls_wR_factor_gt 0.2037
_refine_ls_wR_factor_ref 0.2078
_reflns_number_gt 1021
_reflns_number_total 1162
_reflns_threshold_expression I>2sigma(I)
_cod_data_source_file bt5725.cif
_cod_data_source_block I
_cod_original_sg_symbol_H-M 'P c'
_cod_database_code 2232607
_cod_database_fobs_code 2232607

loop_
_symmetry_equiv_pos_as_xyz
x,y,z
x,-y,1/2+z

loop_
_atom_site_type_symbol
_atom_site_label
_atom_site_fract_x
_atom_site_fract_y
_atom_site_fract_z
_atom_site_U_iso_or_equiv
_atom_site_adp_type
_atom_site_calc_flag
_atom_site_refinement_flags
_atom_site_occupancy
_atom_site_symmetry_multiplicity
C C1 0.7345(9) 0.2228(10) 0.2068(2) 0.0440(13) Uani d . 1 1
C C2 0.9138(11) 0.3524(12) 0.1826(3) 0.0507(14) Uani d . 1 1
C C3 0.9528(11) 0.3043(14) 0.1241(3) 0.0582(16) Uani d . 1 1
C C4 0.8099(14) 0.1135(15) 0.0929(3) 0.069(2) Uani d . 1 1
H H4 0.8364 0.0739 0.0548 0.083 Uiso calc R 1 1
C C5 0.6384(13) -0.0099(15) 0.1175(3) 0.0661(19) Uani d . 1 1
H H5 0.5456 -0.1324 0.0959 0.079 Uiso calc R 1 1
C C6 0.5950(12) 0.0403(13) 0.1744(3) 0.0582(16) Uani d . 1 1
H H6 0.4740 -0.0471 0.1909 0.070 Uiso calc R 1 1
C C7 1.0716(12) 0.5454(14) 0.2186(4) 0.069(2) Uani d . 1 1
H H7A 1.2242 0.5380 0.2054 0.104 Uiso calc R 1 1
H H7B 1.0768 0.4924 0.2585 0.104 Uiso calc R 1 1
H H7C 1.0130 0.7272 0.2145 0.104 Uiso calc R 1 1
C C8 1.1354(16) 0.4573(18) 0.0958(4) 0.081(2) Uani d . 1 1
H H8A 1.1608 0.3746 0.0593 0.122 Uiso calc R 1 1
H H8B 1.2761 0.4538 0.1203 0.122 Uiso calc R 1 1
H H8C 1.0868 0.6420 0.0896 0.122 Uiso calc R 1 1
C C9 0.6479(10) 0.0862(11) 0.3048(2) 0.0446(13) Uani d . 1 1
C C10 0.6090(11) 0.1940(11) 0.3638(2) 0.0485(14) Uani d . 1 1
C C11 0.4282(10) 0.1026(12) 0.3934(3) 0.0520(15) Uani d . 1 1
C C12 0.4113(16) 0.2012(17) 0.4479(3) 0.075(2) Uani d . 1 1
H H12 0.2908 0.1411 0.4689 0.090 Uiso calc R 1 1
C C13 0.5661(15) 0.3872(16) 0.4731(3) 0.072(2) Uani d . 1 1
H H13 0.5472 0.4519 0.5102 0.086 Uiso calc R 1 1
C C14 0.7478(14) 0.4764(15) 0.4435(3) 0.0680(19) Uani d . 1 1
H H14 0.8540 0.5996 0.4603 0.082 Uiso calc R 1 1
C C15 0.7695(10) 0.3809(13) 0.3890(3) 0.0528(15) Uani d . 1 1
H H15 0.8913 0.4397 0.3683 0.063 Uiso calc R 1 1
C C16 0.2533(14) -0.0985(15) 0.3695(4) 0.074(2) Uani d . 1 1
H H16A 0.1224 -0.0972 0.3925 0.111 Uiso calc R 1 1
H H16B 0.3206 -0.2766 0.3703 0.111 Uiso calc R 1 1
H H16C 0.2046 -0.0508 0.3304 0.111 Uiso calc R 1 1
N N1 0.6911(9) 0.2757(9) 0.2654(2) 0.0478(12) Uani d D 1 1
H H1 0.756(11) 0.427(8) 0.276(3) 0.06(2) Uiso d D 1 1
O O1 0.6366(11) -0.1558(8) 0.2943(2) 0.0708(14) Uani d . 1 1

loop_
_atom_site_aniso_label
_atom_site_aniso_U_11
_atom_site_aniso_U_22
_atom_site_aniso_U_33
_atom_site_aniso_U_12
_atom_site_aniso_U_13
_atom_site_aniso_U_23
C1 0.054(3) 0.029(2) 0.049(3) 0.002(2) 0.003(2) -0.003(2)
C2 0.059(4) 0.029(3) 0.063(4) 0.005(2) 0.000(3) 0.001(2)
C3 0.057(4) 0.052(4) 0.066(4) 0.005(3) 0.008(3) 0.015(3)
C4 0.098(6) 0.065(4) 0.044(3) 0.012(4) 0.007(4) 0.003(3)
C5 0.090(5) 0.056(4) 0.050(4) -0.014(4) -0.005(3) -0.013(3)
C6 0.072(4) 0.047(3) 0.055(4) -0.010(3) -0.001(3) -0.006(3)
C7 0.062(4) 0.052(4) 0.094(5) -0.021(3) 0.005(3) -0.012(4)
C8 0.094(5) 0.077(5) 0.076(5) 0.006(5) 0.025(4) 0.023(4)
C9 0.053(3) 0.032(3) 0.049(3) 0.002(2) 0.007(2) 0.000(2)
C10 0.068(4) 0.031(3) 0.046(3) 0.008(3) -0.002(3) 0.002(2)
C11 0.056(4) 0.036(3) 0.065(4) 0.001(3) 0.007(3) 0.003(3)
C12 0.091(6) 0.070(5) 0.064(4) -0.002(4) 0.015(4) 0.009(4)
C13 0.103(6) 0.061(4) 0.049(4) -0.006(4) -0.001(4) -0.001(3)
C14 0.086(5) 0.059(4) 0.058(4) -0.008(4) 0.001(3) -0.010(3)
C15 0.059(4) 0.048(3) 0.051(3) -0.006(3) -0.001(3) 0.002(3)
C16 0.072(5) 0.048(4) 0.104(6) -0.012(3) 0.011(4) -0.008(4)
N1 0.060(3) 0.028(2) 0.056(3) -0.008(2) 0.012(2) -0.004(2)
O1 0.120(4) 0.028(2) 0.066(3) 0.003(2) 0.019(2) 0.001(2)

loop_
_atom_type_symbol
_atom_type_description
_atom_type_scat_dispersion_real
_atom_type_scat_dispersion_imag
_atom_type_scat_source
C C 0.0033 0.0016 'International Tables Vol C Tables 4.2.6.8 and 6.1.1.4'
H H 0.0000 0.0000 'International Tables Vol C Tables 4.2.6.8 and 6.1.1.4'
N N 0.0061 0.0033 'International Tables Vol C Tables 4.2.6.8 and 6.1.1.4'
O O 0.0106 0.0060 'International Tables Vol C Tables 4.2.6.8 and 6.1.1.4'

loop_
_geom_angle_atom_site_label_1
_geom_angle_atom_site_label_2
_geom_angle_atom_site_label_3
_geom_angle
C2 C1 C6 120.5(5)
C2 C1 N1 119.8(5)
C6 C1 N1 119.7(5)
C1 C2 C3 119.6(5)
C1 C2 C7 120.5(6)
C3 C2 C7 119.9(6)
C2 C3 C4 118.1(6)
C2 C3 C8 120.5(7)
C4 C3 C8 121.4(7)
C5 C4 C3 121.0(6)
C5 C4 H4 119.5
C3 C4 H4 119.5
C4 C5 C6 121.4(6)
C4 C5 H5 119.3
C6 C5 H5 119.3
C5 C6 C1 119.3(6)
C5 C6 H6 120.3
C1 C6 H6 120.3
C2 C7 H7A 109.5
C2 C7 H7B 109.5
H7A C7 H7B 109.5
C2 C7 H7C 109.5
H7A C7 H7C 109.5
H7B C7 H7C 109.5
C3 C8 H8A 109.5
C3 C8 H8B 109.5
H8A C8 H8B 109.5
C3 C8 H8C 109.5
H8A C8 H8C 109.5
H8B C8 H8C 109.5
O1 C9 N1 123.8(6)
O1 C9 C10 121.2(5)
N1 C9 C10 115.0(5)
C11 C10 C15 121.0(5)
C11 C10 C9 120.8(5)
C15 C10 C9 118.0(6)
C12 C11 C10 117.2(6)
C12 C11 C16 119.1(6)
C10 C11 C16 123.7(6)
C11 C12 C13 122.6(7)
C11 C12 H12 118.7
C13 C12 H12 118.7
C14 C13 C12 120.0(7)
C14 C13 H13 120.0
C12 C13 H13 120.0
C15 C14 C13 118.7(7)
C15 C14 H14 120.6
C13 C14 H14 120.6
C14 C15 C10 120.4(6)
C14 C15 H15 119.8
C10 C15 H15 119.8
C11 C16 H16A 109.5
C11 C16 H16B 109.5
H16A C16 H16B 109.5
C11 C16 H16C 109.5
H16A C16 H16C 109.5
H16B C16 H16C 109.5
C9 N1 C1 125.3(5)
C9 N1 H1 121(5)
C1 N1 H1 108(5)

loop_
_geom_bond_atom_site_label_1
_geom_bond_atom_site_label_2
_geom_bond_distance
C1 C2 1.376(9)
C1 C6 1.392(8)
C1 N1 1.424(7)
C2 C3 1.412(9)
C2 C7 1.526(9)
C3 C4 1.416(10)
C3 C8 1.491(11)
C4 C5 1.330(11)
C4 H4 0.9300
C5 C6 1.385(10)
C5 H5 0.9300
C6 H6 0.9300
C7 H7A 0.9600
C7 H7B 0.9600
C7 H7C 0.9600
C8 H8A 0.9600
C8 H8B 0.9600
C8 H8C 0.9600
C9 O1 1.217(7)
C9 N1 1.342(7)
C9 C10 1.502(8)
C10 C11 1.373(9)
C10 C15 1.406(9)
C11 C12 1.362(10)
C11 C16 1.496(9)
C12 C13 1.383(11)
C12 H12 0.9300
C13 C14 1.374(11)
C13 H13 0.9300
C14 C15 1.363(10)
C14 H14 0.9300
C15 H15 0.9300
C16 H16A 0.9600
C16 H16B 0.9600
C16 H16C 0.9600
N1 H1 0.860(5)

loop_
_geom_hbond_atom_site_label_D
_geom_hbond_atom_site_label_H
_geom_hbond_atom_site_label_A
_geom_hbond_site_symmetry_A
_geom_hbond_distance_DH
_geom_hbond_distance_HA
_geom_hbond_distance_DA
_geom_hbond_angle_DHA
N1 H1 O1 1_565 0.860(5) 2.23(5) 2.903(6) 136(6)

loop_
_geom_torsion_atom_site_label_1
_geom_torsion_atom_site_label_2
_geom_torsion_atom_site_label_3
_geom_torsion_atom_site_label_4
_geom_torsion
C6 C1 C2 C3 1.5(8)
N1 C1 C2 C3 -178.5(5)
C6 C1 C2 C7 -178.0(6)
N1 C1 C2 C7 2.0(8)
C1 C2 C3 C4 -2.6(9)
C7 C2 C3 C4 176.9(6)
C1 C2 C3 C8 175.6(6)
C7 C2 C3 C8 -4.9(9)
C2 C3 C4 C5 2.4(10)
C8 C3 C4 C5 -175.9(7)
C3 C4 C5 C6 -0.9(12)
C4 C5 C6 C1 -0.3(11)
C2 C1 C6 C5 0.0(9)
N1 C1 C6 C5 180.0(6)
O1 C9 C10 C11 -45.0(9)
N1 C9 C10 C11 133.9(6)
O1 C9 C10 C15 132.0(7)
N1 C9 C10 C15 -49.1(7)
C15 C10 C11 C12 0.2(9)
C9 C10 C11 C12 177.0(6)
C15 C10 C11 C16 -179.2(6)
C9 C10 C11 C16 -2.4(9)
C10 C11 C12 C13 0.5(11)
C16 C11 C12 C13 179.9(8)
C11 C12 C13 C14 -1.0(13)
C12 C13 C14 C15 0.8(12)
C13 C14 C15 C10 -0.2(11)
C11 C10 C15 C14 -0.3(10)
C9 C10 C15 C14 -177.2(6)
O1 C9 N1 C1 -1.4(10)
C10 C9 N1 C1 179.7(6)
C2 C1 N1 C9 -134.7(6)
C6 C1 N1 C9 45.3(8)

loop_
_cod_related_entry_id
_cod_related_entry_database
_cod_related_entry_code
1 ChemSpider 735528
